data_2020040
loop_
_publ_author_name
'Shao, Guang-Kui'
'Zhao, Mei'
'Wei, Zheng'
'Ma, Jian-Ping'
'Guo, Dian-Shun'

_publ_section_title
;
 Two novel ferrocenyl dipeptide-like compounds generated <i>via</i> the
 Ugi four-component reaction
;
_journal_coeditor_code KY3081
_journal_issue 8
_journal_name_full 'Acta Crystallographica Section C'
_journal_page_first
;
;
_journal_paper_doi 10.1107/S2053229615012322
_journal_volume 71
_journal_year 2015
_chemical_formula_iupac '[Fe (C6 H5 O2) (C33 H31 N2 O3)] , 2(C H2 Cl2)'
_chemical_formula_moiety 'C39 H36 Fe N2 O5, 2(C H2 Cl2)'
_chemical_formula_sum 'C41 H40 Cl4 Fe N2 O5'
_chemical_formula_weight 838.40
_chemical_name_systematic
;(<i>S</i>)-1'-{<i>N</i>-[1-(Anthracen-9-yl)-2-(<i>tert</i>-butylamino)-2-oxoethyl]-<i>N</i>-(4-methoxyphenyl)carbamoyl}ferrocene-1-carboxylic acid
dichloromethane disolvate
;
_space_group_IT_number 14
_symmetry_cell_setting monoclinic
_symmetry_space_group_name_Hall '-P 2yn'
_symmetry_space_group_name_H-M 'P 1 21/n 1'
_atom_sites_solution_hydrogens geom
_atom_sites_solution_primary direct
_atom_sites_solution_secondary difmap
_audit_creation_method SHELXL97
_cell_angle_alpha 90.00
_cell_angle_beta 102.663(5)
_cell_angle_gamma 90.00
_cell_formula_units_Z 4
_cell_length_a 14.1963(8)
_cell_length_b 14.8203(9)
_cell_length_c 18.7386(9)
_cell_measurement_reflns_used 3184
_cell_measurement_temperature 100.00(10)
_cell_measurement_theta_max 25.8410
_cell_measurement_theta_min 3.6070
_cell_volume 3846.6(4)
_computing_cell_refinement
;
SMART (Bruker, 1999)
;
_computing_data_collection
;
SMART (Bruker, 1999)
;
_computing_data_reduction
;
SAINT (Bruker, 1999)
;
_computing_molecular_graphics
;
SHELXTL (Sheldrick, 2008)
;
_computing_publication_material
;
SHELXTL (Sheldrick, 2008)
;
_computing_structure_refinement
;
SHELXS97 (Sheldrick, 2008)
;
_computing_structure_solution
;
SHELXS97 (Sheldrick, 2008)
;
_diffrn_ambient_temperature 100.00(10)
_diffrn_detector_area_resol_mean 16.0793
_diffrn_measured_fraction_theta_full 0.997
_diffrn_measured_fraction_theta_max 0.997
_diffrn_measurement_device_type 'Agilent SuperNova Dual diffractometer (Cu at zero) with Eos detector'
_diffrn_measurement_method \w
_diffrn_radiation_monochromator mirror
_diffrn_radiation_source 'SuperNova (Mo) X-ray source'
_diffrn_radiation_type 'Mo K\a'
_diffrn_radiation_wavelength 0.7107
_diffrn_reflns_av_R_equivalents 0.0620
_diffrn_reflns_av_sigmaI/netI 0.1069
_diffrn_reflns_limit_h_max 17
_diffrn_reflns_limit_h_min -17
_diffrn_reflns_limit_k_max 12
_diffrn_reflns_limit_k_min -18
_diffrn_reflns_limit_l_max 23
_diffrn_reflns_limit_l_min -23
_diffrn_reflns_number 17873
_diffrn_reflns_theta_full 26.50
_diffrn_reflns_theta_max 26.50
_diffrn_reflns_theta_min 2.94
_diffrn_standards_decay_% 0
_diffrn_standards_interval_count 1.0000
_diffrn_standards_interval_time 2.0000
_diffrn_standards_number 19156
_exptl_absorpt_coefficient_mu 0.718
_exptl_absorpt_correction_T_max 1.00000
_exptl_absorpt_correction_T_min 0.99382
_exptl_absorpt_correction_type multi-scan
_exptl_absorpt_process_details
;
(CrysAlis PRO; Agilent, 2013)
;
_exptl_crystal_colour 'clear light orange'
_exptl_crystal_density_diffrn 1.448
_exptl_crystal_density_method 'not measured'
_exptl_crystal_description plate
_exptl_crystal_F_000 1736
_exptl_crystal_size_max 0.17
_exptl_crystal_size_mid 0.15
_exptl_crystal_size_min 0.04
_refine_diff_density_max 0.941
_refine_diff_density_min -1.029
_refine_ls_extinction_method none
_refine_ls_goodness_of_fit_ref 1.037
_refine_ls_hydrogen_treatment constr
_refine_ls_matrix_type full
_refine_ls_number_parameters 483
_refine_ls_number_reflns 7963
_refine_ls_number_restraints 0
_refine_ls_restrained_S_all 1.037
_refine_ls_R_factor_all 0.1111
_refine_ls_R_factor_gt 0.0638
_refine_ls_shift/su_max 0.005
_refine_ls_shift/su_mean 0.001
_refine_ls_structure_factor_coef Fsqd
_refine_ls_weighting_details 'calc w = 1/[\s^2^(Fo^2^)+(0.0372P)^2^+9.1089P] where P=(Fo^2^+2Fc^2^)/3'
_refine_ls_weighting_scheme calc
_refine_ls_wR_factor_gt 0.1231
_refine_ls_wR_factor_ref 0.1588
_reflns_number_gt 5178
_reflns_number_total 7963
_reflns_threshold_expression I>2\s(I)
_cod_data_source_file ky3081sup1.cif
_cod_data_source_block I
_cod_original_sg_symbol_H-M 'P 21/n'
_cod_database_code 2020040
_cod_database_fobs_code 2020040

loop_
_symmetry_equiv_pos_as_xyz
'x, y, z'
'-x+1/2, y+1/2, -z+1/2'
'-x, -y, -z'
'x-1/2, -y-1/2, z-1/2'

loop_
_atom_site_type_symbol
_atom_site_label
_atom_site_fract_x
_atom_site_fract_y
_atom_site_fract_z
_atom_site_U_iso_or_equiv
_atom_site_adp_type
_atom_site_calc_flag
_atom_site_refinement_flags
_atom_site_occupancy
_atom_site_symmetry_multiplicity
C C1 0.4787(3) 0.6839(3) 0.0293(2) 0.0157(9) Uani d . 1 1
C C2 0.4641(3) 0.7174(3) 0.1009(2) 0.0150(9) Uani d . 1 1
C C3 0.4019(3) 0.7901(3) 0.1101(2) 0.0169(9) Uani d . 1 1
H H3 0.3661 0.8261 0.0733 0.020 Uiso calc R 1 1
C C4 0.4049(3) 0.7972(3) 0.1864(2) 0.0175(10) Uani d . 1 1
H H4 0.3715 0.8392 0.2081 0.021 Uiso calc R 1 1
C C5 0.4675(3) 0.7294(3) 0.2238(2) 0.0180(10) Uani d . 1 1
H H5 0.4820 0.7195 0.2741 0.022 Uiso calc R 1 1
C C6 0.5041(3) 0.6793(3) 0.1714(2) 0.0173(9) Uani d . 1 1
H H6 0.5463 0.6306 0.1809 0.021 Uiso calc R 1 1
C C7 0.2853(3) 0.5837(3) 0.2011(2) 0.0138(9) Uani d . 1 1
H H7 0.3037 0.5674 0.2501 0.017 Uiso calc R 1 1
C C8 0.2230(3) 0.6559(3) 0.1721(2) 0.0155(9) Uani d . 1 1
H H8 0.1932 0.6951 0.1990 0.019 Uiso calc R 1 1
C C9 0.2136(3) 0.6587(3) 0.0951(2) 0.0174(10) Uani d . 1 1
H H9 0.1769 0.6998 0.0631 0.021 Uiso calc R 1 1
C C10 0.2701(3) 0.5879(3) 0.0755(2) 0.0168(10) Uani d . 1 1
H H10 0.2769 0.5747 0.0284 0.020 Uiso calc R 1 1
C C11 0.3150(3) 0.5400(3) 0.1408(2) 0.0128(9) Uani d . 1 1
C C12 0.3803(3) 0.4625(3) 0.1352(2) 0.0125(9) Uani d . 1 1
C C13 0.4230(3) 0.4433(3) 0.2689(2) 0.0123(9) Uani d . 1 1
C C14 0.4826(3) 0.5085(3) 0.3073(2) 0.0166(9) Uani d . 1 1
H H14 0.5328 0.5320 0.2884 0.020 Uiso calc R 1 1
C C15 0.4681(3) 0.5395(3) 0.3745(2) 0.0205(10) Uani d . 1 1
H H15 0.5067 0.5850 0.3997 0.025 Uiso calc R 1 1
C C16 0.3944(3) 0.5009(3) 0.4032(2) 0.0181(10) Uani d . 1 1
C C17 0.3385(3) 0.4321(3) 0.3664(2) 0.0192(10) Uani d . 1 1
H H17 0.2915 0.4051 0.3868 0.023 Uiso calc R 1 1
C C18 0.3520(3) 0.4032(3) 0.2991(2) 0.0138(9) Uani d . 1 1
H H18 0.3139 0.3572 0.2742 0.017 Uiso calc R 1 1
C C19 0.4091(4) 0.6121(3) 0.4979(2) 0.0314(13) Uani d . 1 1
H H19A 0.4783 0.6107 0.5119 0.047 Uiso calc R 1 1
H H19B 0.3832 0.6255 0.5399 0.047 Uiso calc R 1 1
H H19C 0.3893 0.6577 0.4613 0.047 Uiso calc R 1 1
C C20 0.4916(3) 0.3428(3) 0.1835(2) 0.0135(9) Uani d . 1 1
H H20 0.5084 0.3558 0.1366 0.016 Uiso calc R 1 1
C C21 0.5888(3) 0.3379(3) 0.2384(2) 0.0143(9) Uani d . 1 1
C C22 0.6049(3) 0.2843(3) 0.3023(2) 0.0148(9) Uani d . 1 1
C C23 0.5308(3) 0.2362(3) 0.3270(2) 0.0185(10) Uani d . 1 1
H H23 0.4676 0.2401 0.3001 0.022 Uiso calc R 1 1
C C24 0.5501(3) 0.1846(3) 0.3889(2) 0.0203(10) Uani d . 1 1
H H24 0.4999 0.1549 0.4037 0.024 Uiso calc R 1 1
C C25 0.6453(3) 0.1758(3) 0.4308(2) 0.0219(10) Uani d . 1 1
H H25 0.6577 0.1391 0.4720 0.026 Uiso calc R 1 1
C C26 0.7184(3) 0.2207(3) 0.4109(2) 0.0204(10) Uani d . 1 1
H H26 0.7806 0.2151 0.4393 0.024 Uiso calc R 1 1
C C27 0.7018(3) 0.2769(3) 0.3468(2) 0.0171(10) Uani d . 1 1
C C28 0.7780(3) 0.3229(3) 0.3267(2) 0.0200(10) Uani d . 1 1
H H28 0.8403 0.3160 0.3547 0.024 Uiso calc R 1 1
C C29 0.7620(3) 0.3795(3) 0.2650(2) 0.0179(10) Uani d . 1 1
C C30 0.8393(3) 0.4266(3) 0.2451(2) 0.0236(11) Uani d . 1 1
H H30 0.9018 0.4181 0.2723 0.028 Uiso calc R 1 1
C C31 0.8241(3) 0.4839(3) 0.1868(2) 0.0255(11) Uani d . 1 1
H H31 0.8756 0.5150 0.1752 0.031 Uiso calc R 1 1
C C32 0.7291(3) 0.4958(3) 0.1440(2) 0.0237(11) Uani d . 1 1
H H32 0.7185 0.5354 0.1046 0.028 Uiso calc R 1 1
C C33 0.6535(3) 0.4499(3) 0.1602(2) 0.0176(10) Uani d . 1 1
H H33 0.5921 0.4585 0.1312 0.021 Uiso calc R 1 1
C C34 0.6654(3) 0.3881(3) 0.2210(2) 0.0158(9) Uani d . 1 1
C C35 0.4322(3) 0.2541(3) 0.1701(2) 0.0136(9) Uani d . 1 1
C C36 0.4397(3) 0.0988(3) 0.1174(2) 0.0193(10) Uani d . 1 1
C C37 0.5217(3) 0.0482(3) 0.0942(2) 0.0248(11) Uani d . 1 1
H H37A 0.5396 0.0796 0.0544 0.037 Uiso calc R 1 1
H H37B 0.5007 -0.0117 0.0789 0.037 Uiso calc R 1 1
H H37C 0.5763 0.0450 0.1347 0.037 Uiso calc R 1 1
C C38 0.4098(4) 0.0495(3) 0.1805(3) 0.0299(12) Uani d . 1 1
H H38A 0.4633 0.0478 0.2219 0.045 Uiso calc R 1 1
H H38B 0.3907 -0.0110 0.1657 0.045 Uiso calc R 1 1
H H38C 0.3567 0.0806 0.1935 0.045 Uiso calc R 1 1
C C39 0.3548(4) 0.1103(4) 0.0522(3) 0.0383(14) Uani d . 1 1
H H39A 0.3055 0.1458 0.0665 0.057 Uiso calc R 1 1
H H39B 0.3292 0.0520 0.0359 0.057 Uiso calc R 1 1
H H39C 0.3763 0.1401 0.0132 0.057 Uiso calc R 1 1
C C40 0.7245(4) 0.7209(4) 0.3771(3) 0.0391(14) Uani d . 1 1
H H40A 0.6738 0.7642 0.3587 0.047 Uiso calc R 1 1
H H40B 0.7837 0.7540 0.3959 0.047 Uiso calc R 1 1
C C41 0.4305(4) 0.9371(4) 0.3813(3) 0.0451(16) Uani d . 1 1
H H41A 0.4031 0.9889 0.4011 0.054 Uiso calc R 1 1
H H41B 0.4461 0.9553 0.3355 0.054 Uiso calc R 1 1
Cl Cl1 0.74051(10) 0.64963(10) 0.30513(6) 0.0363(3) Uani d . 1 1
Cl Cl2 0.69365(11) 0.65685(13) 0.44833(7) 0.0542(5) Uani d . 1 1
Cl Cl3 0.34442(9) 0.85026(10) 0.36429(6) 0.0336(3) Uani d . 1 1
Cl Cl4 0.53763(11) 0.90397(15) 0.44327(8) 0.0668(6) Uani d . 1 1
Fe Fe1 0.35616(4) 0.67244(4) 0.14741(3) 0.01285(16) Uani d . 1 1
N N1 0.4314(2) 0.4194(2) 0.19572(17) 0.0127(8) Uani d . 1 1
N N2 0.4786(3) 0.1885(3) 0.14253(18) 0.0171(8) Uani d . 1 1
H H2 0.5369 0.1998 0.1391 0.021 Uiso calc R 1 1
O O1 0.4376(2) 0.7151(2) -0.02928(14) 0.0203(7) Uani d . 1 1
O O2 0.5428(2) 0.6180(2) 0.03756(15) 0.0225(8) Uani d . 1 1
H H2A 0.5563 0.6068 -0.0019 0.034 Uiso calc R 1 1
O O3 0.3869(2) 0.4386(2) 0.07295(14) 0.0190(7) Uani d . 1 1
O O4 0.3741(2) 0.5257(2) 0.46875(15) 0.0259(8) Uani d . 1 1
O O5 0.3497(2) 0.2484(2) 0.18046(15) 0.0201(7) Uani d . 1 1

loop_
_atom_site_aniso_label
_atom_site_aniso_U_11
_atom_site_aniso_U_22
_atom_site_aniso_U_33
_atom_site_aniso_U_12
_atom_site_aniso_U_13
_atom_site_aniso_U_23
C1 0.014(2) 0.014(2) 0.023(2) -0.0043(19) 0.0127(17) 0.0003(19)
C2 0.015(2) 0.015(2) 0.015(2) -0.0008(19) 0.0026(16) 0.0007(18)
C3 0.022(2) 0.009(2) 0.020(2) 0.0005(19) 0.0068(18) 0.0002(18)
C4 0.021(2) 0.010(2) 0.025(2) -0.0032(19) 0.0129(18) -0.0052(19)
C5 0.017(2) 0.021(3) 0.016(2) -0.008(2) 0.0041(17) -0.0044(19)
C6 0.013(2) 0.017(2) 0.023(2) -0.003(2) 0.0044(17) -0.0012(19)
C7 0.014(2) 0.012(2) 0.0167(19) -0.0051(19) 0.0067(16) 0.0025(18)
C8 0.015(2) 0.012(2) 0.021(2) 0.0022(19) 0.0073(17) -0.0006(19)
C9 0.010(2) 0.018(3) 0.023(2) -0.0011(19) 0.0022(17) 0.001(2)
C10 0.012(2) 0.021(3) 0.017(2) -0.001(2) 0.0011(16) -0.0003(19)
C11 0.014(2) 0.008(2) 0.0162(19) -0.0013(18) 0.0035(16) -0.0011(17)
C12 0.013(2) 0.006(2) 0.020(2) -0.0011(18) 0.0050(16) 0.0010(18)
C13 0.013(2) 0.011(2) 0.0117(18) 0.0033(18) -0.0007(16) -0.0008(17)
C14 0.015(2) 0.018(3) 0.018(2) 0.0040(19) 0.0063(17) 0.0030(19)
C15 0.020(2) 0.020(3) 0.019(2) 0.000(2) -0.0021(18) -0.002(2)
C16 0.023(2) 0.016(2) 0.016(2) 0.006(2) 0.0047(17) 0.0001(19)
C17 0.018(2) 0.018(3) 0.021(2) 0.000(2) 0.0054(18) 0.006(2)
C18 0.013(2) 0.011(2) 0.017(2) 0.0009(18) 0.0025(16) 0.0039(18)
C19 0.040(3) 0.028(3) 0.024(2) 0.012(3) 0.001(2) -0.004(2)
C20 0.015(2) 0.011(2) 0.0149(19) 0.0021(18) 0.0051(16) 0.0005(17)
C21 0.013(2) 0.012(2) 0.019(2) 0.0022(18) 0.0047(16) -0.0004(18)
C22 0.016(2) 0.010(2) 0.018(2) 0.0014(19) 0.0047(17) -0.0049(18)
C23 0.017(2) 0.021(3) 0.017(2) 0.004(2) 0.0049(17) 0.0023(19)
C24 0.026(2) 0.018(3) 0.020(2) 0.000(2) 0.0125(18) -0.002(2)
C25 0.035(3) 0.017(3) 0.017(2) 0.007(2) 0.0103(19) 0.0010(19)
C26 0.025(3) 0.016(3) 0.015(2) 0.005(2) -0.0056(18) -0.0033(19)
C27 0.018(2) 0.013(2) 0.020(2) 0.0044(19) 0.0038(17) -0.0086(19)
C28 0.021(2) 0.016(2) 0.020(2) 0.003(2) -0.0011(18) -0.007(2)
C29 0.014(2) 0.017(2) 0.023(2) -0.003(2) 0.0031(17) -0.0085(19)
C30 0.016(2) 0.024(3) 0.031(2) -0.003(2) 0.0036(19) -0.007(2)
C31 0.024(3) 0.020(3) 0.036(3) -0.008(2) 0.013(2) -0.001(2)
C32 0.028(3) 0.018(3) 0.026(2) -0.003(2) 0.008(2) 0.005(2)
C33 0.014(2) 0.015(2) 0.022(2) 0.0011(19) 0.0019(17) 0.0012(19)
C34 0.018(2) 0.009(2) 0.020(2) 0.0012(19) 0.0055(17) 0.0009(18)
C35 0.015(2) 0.013(2) 0.0119(19) 0.0012(19) 0.0003(16) -0.0002(17)
C36 0.022(2) 0.013(2) 0.024(2) -0.003(2) 0.0061(18) -0.005(2)
C37 0.032(3) 0.016(3) 0.028(2) -0.003(2) 0.009(2) -0.007(2)
C38 0.036(3) 0.015(3) 0.045(3) 0.000(2) 0.022(2) 0.000(2)
C39 0.035(3) 0.034(3) 0.039(3) 0.005(3) -0.007(2) -0.007(3)
C40 0.035(3) 0.047(4) 0.036(3) -0.008(3) 0.008(2) -0.005(3)
C41 0.037(3) 0.049(4) 0.045(3) 0.001(3) 0.000(3) 0.017(3)
Cl1 0.0377(7) 0.0409(9) 0.0305(6) 0.0026(7) 0.0077(5) 0.0073(6)
Cl2 0.0485(9) 0.0864(14) 0.0283(7) -0.0343(9) 0.0096(6) -0.0030(8)
Cl3 0.0381(7) 0.0389(8) 0.0243(6) -0.0006(6) 0.0079(5) 0.0004(6)
Cl4 0.0317(8) 0.1232(18) 0.0421(8) -0.0020(10) 0.0006(6) 0.0283(10)
Fe1 0.0140(3) 0.0115(3) 0.0138(3) 0.0013(3) 0.0048(2) 0.0000(3)
N1 0.0118(17) 0.013(2) 0.0137(16) 0.0011(16) 0.0045(13) 0.0005(15)
N2 0.0144(19) 0.016(2) 0.0220(18) -0.0020(16) 0.0058(14) -0.0026(16)
O1 0.0233(17) 0.0225(19) 0.0158(15) 0.0034(15) 0.0062(12) 0.0037(14)
O2 0.0218(17) 0.032(2) 0.0155(14) 0.0128(16) 0.0080(13) -0.0007(14)
O3 0.0211(16) 0.0204(18) 0.0157(14) 0.0061(14) 0.0044(12) -0.0035(13)
O4 0.037(2) 0.025(2) 0.0171(15) 0.0045(17) 0.0097(14) -0.0032(14)
O5 0.0159(16) 0.0160(18) 0.0287(16) 0.0002(14) 0.0052(13) -0.0017(14)

loop_
_atom_type_symbol
_atom_type_description
_atom_type_scat_dispersion_real
_atom_type_scat_dispersion_imag
_atom_type_scat_source
C C 0.0033 0.0016 'International Tables Vol C Tables 4.2.6.8 and 6.1.1.4'
H H 0.0000 0.0000 'International Tables Vol C Tables 4.2.6.8 and 6.1.1.4'
N N 0.0061 0.0033 'International Tables Vol C Tables 4.2.6.8 and 6.1.1.4'
O O 0.0106 0.0060 'International Tables Vol C Tables 4.2.6.8 and 6.1.1.4'
Fe Fe 0.3463 0.8444 'International Tables Vol C Tables 4.2.6.8 and 6.1.1.4'
Cl Cl 0.1484 0.1585 'International Tables Vol C Tables 4.2.6.8 and 6.1.1.4'

loop_
_geom_angle_atom_site_label_1
_geom_angle_atom_site_label_2
_geom_angle_atom_site_label_3
_geom_angle
O1 C1 O2 124.7(4)
O1 C1 C2 123.6(4)
O2 C1 C2 111.7(4)
C3 C2 C6 108.4(4)
C3 C2 C1 125.0(4)
C6 C2 C1 126.4(4)
C3 C2 Fe1 69.6(2)
C6 C2 Fe1 70.1(2)
C1 C2 Fe1 122.9(3)
C4 C3 C2 107.1(4)
C4 C3 Fe1 70.1(2)
C2 C3 Fe1 69.4(2)
C4 C3 H3 126.5
C2 C3 H3 126.5
Fe1 C3 H3 125.6
C5 C4 C3 108.8(4)
C5 C4 Fe1 70.4(2)
C3 C4 Fe1 69.1(2)
C5 C4 H4 125.6
C3 C4 H4 125.6
Fe1 C4 H4 126.5
C6 C5 C4 108.2(4)
C6 C5 Fe1 69.3(2)
C4 C5 Fe1 69.3(2)
C6 C5 H5 125.9
C4 C5 H5 125.9
Fe1 C5 H5 127.1
C5 C6 C2 107.5(4)
C5 C6 Fe1 70.4(2)
C2 C6 Fe1 68.8(2)
C5 C6 H6 126.2
C2 C6 H6 126.2
Fe1 C6 H6 126.1
C8 C7 C11 107.6(3)
C8 C7 Fe1 70.1(2)
C11 C7 Fe1 69.2(2)
C8 C7 H7 126.2
C11 C7 H7 126.2
Fe1 C7 H7 126.2
C9 C8 C7 108.9(4)
C9 C8 Fe1 69.8(2)
C7 C8 Fe1 69.5(2)
C9 C8 H8 125.6
C7 C8 H8 125.6
Fe1 C8 H8 126.8
C10 C9 C8 108.0(4)
C10 C9 Fe1 69.1(2)
C8 C9 Fe1 69.8(2)
C10 C9 H9 126.0
C8 C9 H9 126.0
Fe1 C9 H9 126.6
C9 C10 C11 108.5(4)
C9 C10 Fe1 70.4(2)
C11 C10 Fe1 69.6(2)
C9 C10 H10 125.8
C11 C10 H10 125.8
Fe1 C10 H10 125.8
C10 C11 C7 107.0(4)
C10 C11 C12 119.1(4)
C7 C11 C12 133.8(4)
C10 C11 Fe1 69.2(2)
C7 C11 Fe1 69.5(2)
C12 C11 Fe1 124.7(3)
O3 C12 N1 120.7(4)
O3 C12 C11 117.5(3)
N1 C12 C11 121.8(3)
C14 C13 C18 120.1(4)
C14 C13 N1 119.9(4)
C18 C13 N1 119.9(4)
C13 C14 C15 120.4(4)
C13 C14 H14 119.8
C15 C14 H14 119.8
C14 C15 C16 118.9(4)
C14 C15 H15 120.6
C16 C15 H15 120.6
O4 C16 C17 115.7(4)
O4 C16 C15 123.8(4)
C17 C16 C15 120.4(4)
C16 C17 C18 120.3(4)
C16 C17 H17 119.8
C18 C17 H17 119.8
C17 C18 C13 119.7(4)
C17 C18 H18 120.2
C13 C18 H18 120.2
O4 C19 H19A 109.5
O4 C19 H19B 109.5
H19A C19 H19B 109.5
O4 C19 H19C 109.5
H19A C19 H19C 109.5
H19B C19 H19C 109.5
N1 C20 C21 113.7(3)
N1 C20 C35 111.5(3)
C21 C20 C35 116.5(3)
N1 C20 H20 104.6
C21 C20 H20 104.6
C35 C20 H20 104.6
C34 C21 C22 120.1(4)
C34 C21 C20 116.5(3)
C22 C21 C20 123.4(4)
C21 C22 C23 124.1(4)
C21 C22 C27 119.1(4)
C23 C22 C27 116.8(4)
C24 C23 C22 122.0(4)
C24 C23 H23 119.0
C22 C23 H23 119.0
C23 C24 C25 120.8(4)
C23 C24 H24 119.6
C25 C24 H24 119.6
C26 C25 C24 120.1(4)
C26 C25 H25 120.0
C24 C25 H25 120.0
C25 C26 C27 121.3(4)
C25 C26 H26 119.3
C27 C26 H26 119.3
C28 C27 C26 120.8(4)
C28 C27 C22 120.2(4)
C26 C27 C22 119.0(4)
C27 C28 C29 121.1(4)
C27 C28 H28 119.5
C29 C28 H28 119.5
C28 C29 C30 121.0(4)
C28 C29 C34 119.0(4)
C30 C29 C34 120.0(4)
C31 C30 C29 121.4(4)
C31 C30 H30 119.3
C29 C30 H30 119.3
C30 C31 C32 119.7(4)
C30 C31 H31 120.2
C32 C31 H31 120.2
C33 C32 C31 120.6(4)
C33 C32 H32 119.7
C31 C32 H32 119.7
C32 C33 C34 122.2(4)
C32 C33 H33 118.9
C34 C33 H33 118.9
C21 C34 C33 123.6(4)
C21 C34 C29 120.3(4)
C33 C34 C29 116.1(4)
O5 C35 N2 125.2(4)
O5 C35 C20 122.3(4)
N2 C35 C20 112.4(4)
N2 C36 C39 109.3(4)
N2 C36 C37 106.1(4)
C39 C36 C37 110.1(4)
N2 C36 C38 109.5(3)
C39 C36 C38 111.6(4)
C37 C36 C38 110.1(4)
C36 C37 H37A 109.5
C36 C37 H37B 109.5
H37A C37 H37B 109.5
C36 C37 H37C 109.5
H37A C37 H37C 109.5
H37B C37 H37C 109.5
C36 C38 H38A 109.5
C36 C38 H38B 109.5
H38A C38 H38B 109.5
C36 C38 H38C 109.5
H38A C38 H38C 109.5
H38B C38 H38C 109.5
C36 C39 H39A 109.5
C36 C39 H39B 109.5
H39A C39 H39B 109.5
C36 C39 H39C 109.5
H39A C39 H39C 109.5
H39B C39 H39C 109.5
Cl1 C40 Cl2 110.5(3)
Cl1 C40 H40A 109.5
Cl2 C40 H40A 109.5
Cl1 C40 H40B 109.6
Cl2 C40 H40B 109.6
H40A C40 H40B 108.1
Cl3 C41 Cl4 112.3(3)
Cl3 C41 H41A 109.1
Cl4 C41 H41A 109.1
Cl3 C41 H41B 109.1
Cl4 C41 H41B 109.1
H41A C41 H41B 107.9
C3 Fe1 C2 41.03(17)
C3 Fe1 C10 119.29(17)
C2 Fe1 C10 108.48(16)
C3 Fe1 C11 155.44(16)
C2 Fe1 C11 121.38(17)
C10 Fe1 C11 41.22(16)
C3 Fe1 C7 161.03(17)
C2 Fe1 C7 156.63(17)
C10 Fe1 C7 69.04(16)
C11 Fe1 C7 41.32(16)
C3 Fe1 C6 69.20(18)
C2 Fe1 C6 41.11(16)
C10 Fe1 C6 127.71(17)
C11 Fe1 C6 109.01(18)
C7 Fe1 C6 120.89(17)
C3 Fe1 C4 40.75(16)
C2 Fe1 C4 68.27(17)
C10 Fe1 C4 153.58(17)
C11 Fe1 C4 163.09(16)
C7 Fe1 C4 124.59(16)
C6 Fe1 C4 68.16(18)
C3 Fe1 C9 105.98(18)
C2 Fe1 C9 125.66(16)
C10 Fe1 C9 40.48(17)
C11 Fe1 C9 68.78(17)
C7 Fe1 C9 68.47(17)
C6 Fe1 C9 164.26(16)
C4 Fe1 C9 118.61(18)
C3 Fe1 C8 123.82(17)
C2 Fe1 C8 161.99(16)
C10 Fe1 C8 68.15(17)
C11 Fe1 C8 68.61(17)
C7 Fe1 C8 40.45(16)
C6 Fe1 C8 154.69(16)
C4 Fe1 C8 106.41(17)
C9 Fe1 C8 40.39(16)
C3 Fe1 C5 68.61(17)
C2 Fe1 C5 68.26(16)
C10 Fe1 C5 164.95(18)
C11 Fe1 C5 126.81(17)
C7 Fe1 C5 107.76(16)
C6 Fe1 C5 40.29(16)
C4 Fe1 C5 40.37(17)
C9 Fe1 C5 153.42(18)
C8 Fe1 C5 119.61(16)
C12 N1 C13 122.3(3)
C12 N1 C20 117.0(3)
C13 N1 C20 120.6(3)
C35 N2 C36 126.5(4)
C35 N2 H2 116.8
C36 N2 H2 116.8
C1 O2 H2A 109.5
C16 O4 C19 117.1(4)

loop_
_geom_bond_atom_site_label_1
_geom_bond_atom_site_label_2
_geom_bond_distance
C1 O1 1.215(5)
C1 O2 1.322(5)
C1 C2 1.488(5)
C2 C3 1.427(6)
C2 C6 1.435(6)
C2 Fe1 2.034(4)
C3 C4 1.424(5)
C3 Fe1 2.037(4)
C3 H3 0.9300
C4 C5 1.421(6)
C4 Fe1 2.051(4)
C4 H4 0.9300
C5 C6 1.418(6)
C5 Fe1 2.066(4)
C5 H5 0.9300
C6 Fe1 2.051(4)
C6 H6 0.9300
C7 C8 1.419(6)
C7 C11 1.444(6)
C7 Fe1 2.049(4)
C7 H7 0.9300
C8 C9 1.419(6)
C8 Fe1 2.057(4)
C8 H8 0.9300
C9 C10 1.416(6)
C9 Fe1 2.056(4)
C9 H9 0.9300
C10 C11 1.437(6)
C10 Fe1 2.038(4)
C10 H10 0.9300
C11 C12 1.493(6)
C11 Fe1 2.044(4)
C12 O3 1.242(5)
C12 N1 1.364(5)
C13 C14 1.379(6)
C13 C18 1.393(6)
C13 N1 1.446(5)
C14 C15 1.397(6)
C14 H14 0.9300
C15 C16 1.398(6)
C15 H15 0.9300
C16 O4 1.373(5)
C16 C17 1.380(6)
C17 C18 1.384(6)
C17 H17 0.9300
C18 H18 0.9300
C19 O4 1.437(6)
C19 H19A 0.9600
C19 H19B 0.9600
C19 H19C 0.9600
C20 N1 1.469(5)
C20 C21 1.531(5)
C20 C35 1.552(6)
C20 H20 0.9800
C21 C34 1.414(6)
C21 C22 1.414(6)
C22 C23 1.428(6)
C22 C27 1.448(6)
C23 C24 1.366(6)
C23 H23 0.9300
C24 C25 1.412(6)
C24 H24 0.9300
C25 C26 1.351(6)
C25 H25 0.9300
C26 C27 1.439(6)
C26 H26 0.9300
C27 C28 1.398(6)
C28 C29 1.406(6)
C28 H28 0.9300
C29 C30 1.419(6)
C29 C34 1.442(6)
C30 C31 1.362(6)
C30 H30 0.9300
C31 C32 1.421(6)
C31 H31 0.9300
C32 C33 1.360(6)
C32 H32 0.9300
C33 C34 1.441(6)
C33 H33 0.9300
C35 O5 1.232(5)
C35 N2 1.338(5)
C36 N2 1.476(5)
C36 C39 1.526(6)
C36 C37 1.526(6)
C36 C38 1.526(6)
C37 H37A 0.9600
C37 H37B 0.9600
C37 H37C 0.9600
C38 H38A 0.9600
C38 H38B 0.9600
C38 H38C 0.9600
C39 H39A 0.9600
C39 H39B 0.9600
C39 H39C 0.9600
C40 Cl1 1.766(5)
C40 Cl2 1.769(5)
C40 H40A 0.9700
C40 H40B 0.9700
C41 Cl3 1.755(6)
C41 Cl4 1.768(5)
C41 H41A 0.9700
C41 H41B 0.9700
N2 H2 0.8600
O2 H2A 0.8200

loop_
_geom_hbond_atom_site_label_D
_geom_hbond_atom_site_label_H
_geom_hbond_atom_site_label_A
_geom_hbond_site_symmetry_A
_geom_hbond_distance_DH
_geom_hbond_distance_HA
_geom_hbond_distance_DA
_geom_hbond_angle_DHA
C15 H15 Cl2 . 0.93 2.82 3.641(5) 148.1
C7 H7 Cg5 . 0.93 2.42 3.221(2) 144.0
O2 H2A O3 3_665 0.82 1.83 2.625(4) 163.3
N2 H2 O1 3_665 0.86 2.51 3.010(5) 118.3
C8 H8 O5 2 0.93 2.59 3.442(5) 152.5
C40 H40B O1 4_676 0.97 2.37 3.287(6) 157.8
C19 H19A Cg5 3_666 0.93 2.77 3.653(2) 139.0

loop_
_geom_torsion_atom_site_label_1
_geom_torsion_atom_site_label_2
_geom_torsion_atom_site_label_3
_geom_torsion_atom_site_label_4
_geom_torsion
O1 C1 C2 C3 -0.7(7)
O2 C1 C2 C3 177.9(4)
O1 C1 C2 C6 174.7(4)
O2 C1 C2 C6 -6.7(6)
O1 C1 C2 Fe1 86.2(5)
O2 C1 C2 Fe1 -95.2(4)
C6 C2 C3 C4 0.8(5)
C1 C2 C3 C4 176.9(4)
Fe1 C2 C3 C4 60.3(3)
C6 C2 C3 Fe1 -59.5(3)
C1 C2 C3 Fe1 116.6(4)
C2 C3 C4 C5 -0.5(5)
Fe1 C3 C4 C5 59.3(3)
C2 C3 C4 Fe1 -59.8(3)
C3 C4 C5 C6 0.0(5)
Fe1 C4 C5 C6 58.5(3)
C3 C4 C5 Fe1 -58.6(3)
C4 C5 C6 C2 0.5(5)
Fe1 C5 C6 C2 59.0(3)
C4 C5 C6 Fe1 -58.5(3)
C3 C2 C6 C5 -0.8(5)
C1 C2 C6 C5 -176.9(4)
Fe1 C2 C6 C5 -60.0(3)
C3 C2 C6 Fe1 59.2(3)
C1 C2 C6 Fe1 -116.8(4)
C11 C7 C8 C9 -0.4(5)
Fe1 C7 C8 C9 58.8(3)
C11 C7 C8 Fe1 -59.2(3)
C7 C8 C9 C10 0.1(5)
Fe1 C8 C9 C10 58.7(3)
C7 C8 C9 Fe1 -58.6(3)
C8 C9 C10 C11 0.2(5)
Fe1 C9 C10 C11 59.4(3)
C8 C9 C10 Fe1 -59.2(3)
C9 C10 C11 C7 -0.5(5)
Fe1 C10 C11 C7 59.5(3)
C9 C10 C11 C12 -179.0(4)
Fe1 C10 C11 C12 -119.0(4)
C9 C10 C11 Fe1 -59.9(3)
C8 C7 C11 C10 0.5(5)
Fe1 C7 C11 C10 -59.2(3)
C8 C7 C11 C12 178.7(4)
Fe1 C7 C11 C12 118.9(5)
C8 C7 C11 Fe1 59.8(3)
C10 C11 C12 O3 -5.5(6)
C7 C11 C12 O3 176.5(4)
Fe1 C11 C12 O3 -89.2(4)
C10 C11 C12 N1 174.3(4)
C7 C11 C12 N1 -3.7(7)
Fe1 C11 C12 N1 90.6(4)
C18 C13 C14 C15 -4.5(6)
N1 C13 C14 C15 172.7(4)
C13 C14 C15 C16 2.4(6)
C14 C15 C16 O4 179.7(4)
C14 C15 C16 C17 1.3(6)
O4 C16 C17 C18 178.8(4)
C15 C16 C17 C18 -2.7(6)
C16 C17 C18 C13 0.5(6)
C14 C13 C18 C17 3.1(6)
N1 C13 C18 C17 -174.2(4)
N1 C20 C21 C34 -86.7(4)
C35 C20 C21 C34 141.6(4)
N1 C20 C21 C22 95.5(5)
C35 C20 C21 C22 -36.3(6)
C34 C21 C22 C23 175.6(4)
C20 C21 C22 C23 -6.7(7)
C34 C21 C22 C27 -4.1(6)
C20 C21 C22 C27 173.6(4)
C21 C22 C23 C24 179.4(4)
C27 C22 C23 C24 -0.9(6)
C22 C23 C24 C25 -0.9(7)
C23 C24 C25 C26 1.9(7)
C24 C25 C26 C27 -1.0(7)
C25 C26 C27 C28 -179.9(4)
C25 C26 C27 C22 -0.8(6)
C21 C22 C27 C28 0.5(6)
C23 C22 C27 C28 -179.2(4)
C21 C22 C27 C26 -178.6(4)
C23 C22 C27 C26 1.7(6)
C26 C27 C28 C29 -178.6(4)
C22 C27 C28 C29 2.3(6)
C27 C28 C29 C30 179.6(4)
C27 C28 C29 C34 -1.5(6)
C28 C29 C30 C31 -177.8(4)
C34 C29 C30 C31 3.3(7)
C29 C30 C31 C32 -1.2(7)
C30 C31 C32 C33 -0.7(7)
C31 C32 C33 C34 0.5(7)
C22 C21 C34 C33 -174.9(4)
C20 C21 C34 C33 7.2(6)
C22 C21 C34 C29 5.0(6)
C20 C21 C34 C29 -172.9(4)
C32 C33 C34 C21 -178.6(4)
C32 C33 C34 C29 1.6(6)
C28 C29 C34 C21 -2.2(6)
C30 C29 C34 C21 176.8(4)
C28 C29 C34 C33 177.7(4)
C30 C29 C34 C33 -3.4(6)
N1 C20 C35 O5 -10.8(5)
C21 C20 C35 O5 121.9(4)
N1 C20 C35 N2 165.6(3)
C21 C20 C35 N2 -61.6(5)
C4 C3 Fe1 C2 -118.0(3)
C4 C3 Fe1 C10 157.2(3)
C2 C3 Fe1 C10 -84.8(3)
C4 C3 Fe1 C11 -170.7(4)
C2 C3 Fe1 C11 -52.7(5)
C4 C3 Fe1 C7 45.5(6)
C2 C3 Fe1 C7 163.5(4)
C4 C3 Fe1 C6 -80.3(3)
C2 C3 Fe1 C6 37.7(2)
C2 C3 Fe1 C4 118.0(3)
C4 C3 Fe1 C9 115.5(3)
C2 C3 Fe1 C9 -126.5(2)
C4 C3 Fe1 C8 75.1(3)
C2 C3 Fe1 C8 -166.9(2)
C4 C3 Fe1 C5 -37.0(3)
C2 C3 Fe1 C5 81.0(3)
C6 C2 Fe1 C3 119.6(4)
C1 C2 Fe1 C3 -119.2(4)
C3 C2 Fe1 C10 113.7(2)
C6 C2 Fe1 C10 -126.7(3)
C1 C2 Fe1 C10 -5.5(4)
C3 C2 Fe1 C11 157.2(2)
C6 C2 Fe1 C11 -83.2(3)
C1 C2 Fe1 C11 38.0(4)
C3 C2 Fe1 C7 -166.5(4)
C6 C2 Fe1 C7 -46.9(5)
C1 C2 Fe1 C7 74.3(5)
C3 C2 Fe1 C6 -119.6(4)
C1 C2 Fe1 C6 121.2(5)
C3 C2 Fe1 C4 -38.4(2)
C6 C2 Fe1 C4 81.2(3)
C1 C2 Fe1 C4 -157.6(4)
C3 C2 Fe1 C9 72.0(3)
C6 C2 Fe1 C9 -168.4(3)
C1 C2 Fe1 C9 -47.2(4)
C3 C2 Fe1 C8 37.6(6)
C6 C2 Fe1 C8 157.2(5)
C1 C2 Fe1 C8 -81.6(7)
C3 C2 Fe1 C5 -82.0(3)
C6 C2 Fe1 C5 37.6(3)
C1 C2 Fe1 C5 158.8(4)
C9 C10 Fe1 C3 -80.1(3)
C11 C10 Fe1 C3 160.4(2)
C9 C10 Fe1 C2 -123.7(3)
C11 C10 Fe1 C2 116.8(2)
C9 C10 Fe1 C11 119.4(3)
C9 C10 Fe1 C7 81.0(3)
C11 C10 Fe1 C7 -38.4(2)
C9 C10 Fe1 C6 -165.5(2)
C11 C10 Fe1 C6 75.1(3)
C9 C10 Fe1 C4 -45.5(5)
C11 C10 Fe1 C4 -165.0(3)
C11 C10 Fe1 C9 -119.4(3)
C9 C10 Fe1 C8 37.4(2)
C11 C10 Fe1 C8 -82.0(3)
C9 C10 Fe1 C5 161.4(6)
C11 C10 Fe1 C5 42.0(7)
C10 C11 Fe1 C3 -44.7(5)
C7 C11 Fe1 C3 -163.1(4)
C12 C11 Fe1 C3 67.1(5)
C10 C11 Fe1 C2 -82.4(3)
C7 C11 Fe1 C2 159.2(2)
C12 C11 Fe1 C2 29.4(4)
C7 C11 Fe1 C10 -118.4(3)
C12 C11 Fe1 C10 111.7(4)
C10 C11 Fe1 C7 118.4(3)
C12 C11 Fe1 C7 -129.8(4)
C10 C11 Fe1 C6 -126.0(2)
C7 C11 Fe1 C6 115.5(2)
C12 C11 Fe1 C6 -14.3(4)
C10 C11 Fe1 C4 156.6(5)
C7 C11 Fe1 C4 38.2(7)
C12 C11 Fe1 C4 -91.6(7)
C10 C11 Fe1 C9 37.3(2)
C7 C11 Fe1 C9 -81.1(3)
C12 C11 Fe1 C9 149.1(4)
C10 C11 Fe1 C8 80.8(3)
C7 C11 Fe1 C8 -37.6(2)
C12 C11 Fe1 C8 -167.4(4)
C10 C11 Fe1 C5 -167.5(2)
C7 C11 Fe1 C5 74.1(3)
C12 C11 Fe1 C5 -55.7(4)
C8 C7 Fe1 C3 39.3(6)
C11 C7 Fe1 C3 158.2(5)
C8 C7 Fe1 C2 -168.7(4)
C11 C7 Fe1 C2 -49.9(5)
C8 C7 Fe1 C10 -80.5(3)
C11 C7 Fe1 C10 38.4(2)
C8 C7 Fe1 C11 -118.9(3)
C8 C7 Fe1 C6 157.2(2)
C11 C7 Fe1 C6 -83.9(3)
C8 C7 Fe1 C4 73.8(3)
C11 C7 Fe1 C4 -167.4(2)
C8 C7 Fe1 C9 -36.9(2)
C11 C7 Fe1 C9 81.9(2)
C11 C7 Fe1 C8 118.9(3)
C8 C7 Fe1 C5 115.1(3)
C11 C7 Fe1 C5 -126.1(2)
C5 C6 Fe1 C3 81.1(3)
C2 C6 Fe1 C3 -37.6(2)
C5 C6 Fe1 C2 118.7(4)
C5 C6 Fe1 C10 -167.3(3)
C2 C6 Fe1 C10 73.9(3)
C5 C6 Fe1 C11 -125.0(3)
C2 C6 Fe1 C11 116.3(3)
C5 C6 Fe1 C7 -81.0(3)
C2 C6 Fe1 C7 160.3(2)
C5 C6 Fe1 C4 37.2(3)
C2 C6 Fe1 C4 -81.5(3)
C5 C6 Fe1 C9 155.9(6)
C2 C6 Fe1 C9 37.2(8)
C5 C6 Fe1 C8 -45.0(5)
C2 C6 Fe1 C8 -163.7(4)
C2 C6 Fe1 C5 -118.7(4)
C5 C4 Fe1 C3 -120.2(4)
C5 C4 Fe1 C2 -81.6(3)
C3 C4 Fe1 C2 38.6(2)
C5 C4 Fe1 C10 -169.5(3)
C3 C4 Fe1 C10 -49.4(5)
C5 C4 Fe1 C11 46.5(7)
C3 C4 Fe1 C11 166.6(5)
C5 C4 Fe1 C7 76.2(3)
C3 C4 Fe1 C7 -163.6(2)
C5 C4 Fe1 C6 -37.1(2)
C3 C4 Fe1 C6 83.0(3)
C5 C4 Fe1 C9 158.6(2)
C3 C4 Fe1 C9 -81.2(3)
C5 C4 Fe1 C8 116.7(2)
C3 C4 Fe1 C8 -123.2(3)
C3 C4 Fe1 C5 120.2(4)
C10 C9 Fe1 C3 116.6(3)
C8 C9 Fe1 C3 -123.8(3)
C10 C9 Fe1 C2 76.1(3)
C8 C9 Fe1 C2 -164.4(3)
C8 C9 Fe1 C10 119.5(4)
C10 C9 Fe1 C11 -38.0(2)
C8 C9 Fe1 C11 81.5(3)
C10 C9 Fe1 C7 -82.5(3)
C8 C9 Fe1 C7 37.0(2)
C10 C9 Fe1 C6 46.9(8)
C8 C9 Fe1 C6 166.4(6)
C10 C9 Fe1 C4 158.8(2)
C8 C9 Fe1 C4 -81.7(3)
C10 C9 Fe1 C8 -119.5(4)
C10 C9 Fe1 C5 -169.3(4)
C8 C9 Fe1 C5 -49.8(5)
C9 C8 Fe1 C3 74.0(3)
C7 C8 Fe1 C3 -165.6(2)
C9 C8 Fe1 C2 45.1(6)
C7 C8 Fe1 C2 165.5(5)
C9 C8 Fe1 C10 -37.5(3)
C7 C8 Fe1 C10 82.9(3)
C9 C8 Fe1 C11 -82.0(3)
C7 C8 Fe1 C11 38.4(2)
C9 C8 Fe1 C7 -120.4(4)
C9 C8 Fe1 C6 -171.4(4)
C7 C8 Fe1 C6 -51.0(5)
C9 C8 Fe1 C4 115.1(3)
C7 C8 Fe1 C4 -124.5(2)
C7 C8 Fe1 C9 120.4(4)
C9 C8 Fe1 C5 156.8(3)
C7 C8 Fe1 C5 -82.8(3)
C6 C5 Fe1 C3 -82.7(3)
C4 C5 Fe1 C3 37.3(2)
C6 C5 Fe1 C2 -38.4(3)
C4 C5 Fe1 C2 81.6(3)
C6 C5 Fe1 C10 41.9(8)
C4 C5 Fe1 C10 161.9(6)
C6 C5 Fe1 C11 75.3(3)
C4 C5 Fe1 C11 -164.7(2)
C6 C5 Fe1 C7 117.1(3)
C4 C5 Fe1 C7 -122.9(2)
C4 C5 Fe1 C6 120.0(4)
C6 C5 Fe1 C4 -120.0(4)
C6 C5 Fe1 C9 -165.7(4)
C4 C5 Fe1 C9 -45.7(5)
C6 C5 Fe1 C8 159.6(3)
C4 C5 Fe1 C8 -80.4(3)
O3 C12 N1 C13 -177.8(4)
C11 C12 N1 C13 2.4(6)
O3 C12 N1 C20 -1.5(6)
C11 C12 N1 C20 178.7(3)
C14 C13 N1 C12 -89.5(5)
C18 C13 N1 C12 87.8(5)
C14 C13 N1 C20 94.4(5)
C18 C13 N1 C20 -88.3(5)
C21 C20 N1 C12 141.1(4)
C35 C20 N1 C12 -84.8(4)
C21 C20 N1 C13 -42.6(5)
C35 C20 N1 C13 91.5(4)
O5 C35 N2 C36 2.0(6)
C20 C35 N2 C36 -174.3(3)
C39 C36 N2 C35 63.6(5)
C37 C36 N2 C35 -177.7(4)
C38 C36 N2 C35 -58.8(5)
C17 C16 O4 C19 -162.1(4)
C15 C16 O4 C19 19.4(6)
